data_4073497
loop_
_publ_author_name
'Cai, Shuyi'
'Jin, Guo-Xin'

_publ_section_title
;
 Trinuclear Rh2M Complexes (M = Ni, Pd) Bridged by Butyl Selenolato and
 Carborane Diselenolato Ligands
;
_journal_issue 22
_journal_name_full Organometallics
_journal_page_first 5442
_journal_paper_doi 10.1021/om7004035
_journal_volume 26
_journal_year 2007
_chemical_formula_sum 'C26 H50 B10 Li O4 Rh S3'
_chemical_formula_weight 740.79
_chemical_name_systematic
; 
 ? 
;
_space_group_IT_number 2
_symmetry_cell_setting triclinic
_symmetry_space_group_name_Hall '-P 1'
_symmetry_space_group_name_H-M 'P -1'
_atom_sites_solution_hydrogens geom
_atom_sites_solution_primary direct
_atom_sites_solution_secondary difmap
_audit_creation_method SHELXL-97
_cell_angle_alpha 88.707(3)
_cell_angle_beta 73.950(3)
_cell_angle_gamma 79.967(3)
_cell_formula_units_Z 2
_cell_length_a 12.094(2)
_cell_length_b 12.297(2)
_cell_length_c 14.618(3)
_cell_measurement_reflns_used 532
_cell_measurement_temperature 293(2)
_cell_measurement_theta_max 15.717
_cell_measurement_theta_min 2.192
_cell_volume 2056.5(6)
_computing_cell_refinement 'Bruker SMART'
_computing_data_collection 'Bruker SMART'
_computing_data_reduction 'Bruker SHELXTL'
_computing_molecular_graphics 'Bruker SHELXTL'
_computing_publication_material 'Bruker SHELXTL'
_computing_structure_refinement 'SHELXL-97 (Sheldrick, 1997)'
_computing_structure_solution 'SHELXS-97 (Sheldrick, 1990)'
_diffrn_ambient_temperature 293(2)
_diffrn_measured_fraction_theta_full 0.988
_diffrn_measured_fraction_theta_max 0.988
_diffrn_measurement_device_type 'CCD area detector'
_diffrn_measurement_method 'phi and omega scans'
_diffrn_radiation_monochromator graphite
_diffrn_radiation_source 'fine-focus sealed tube'
_diffrn_radiation_type MoK\a
_diffrn_radiation_wavelength 0.71073
_diffrn_reflns_av_R_equivalents 0.0405
_diffrn_reflns_av_sigmaI/netI 0.2375
_diffrn_reflns_limit_h_max 14
_diffrn_reflns_limit_h_min -14
_diffrn_reflns_limit_k_max 14
_diffrn_reflns_limit_k_min -10
_diffrn_reflns_limit_l_max 17
_diffrn_reflns_limit_l_min -16
_diffrn_reflns_number 8751
_diffrn_reflns_theta_full 25.01
_diffrn_reflns_theta_max 25.01
_diffrn_reflns_theta_min 1.45
_diffrn_standards_decay_% 3.13
_exptl_absorpt_coefficient_mu 0.595
_exptl_absorpt_correction_T_max 0.9709
_exptl_absorpt_correction_T_min 0.9429
_exptl_absorpt_correction_type multi-scan
_exptl_crystal_density_diffrn 1.196
_exptl_crystal_density_method 'not measured'
_exptl_crystal_F_000 768
_exptl_crystal_size_max 0.10
_exptl_crystal_size_mid 0.08
_exptl_crystal_size_min 0.05
_refine_diff_density_max 1.468
_refine_diff_density_min -0.333
_refine_diff_density_rms 0.138
_refine_ls_extinction_method none
_refine_ls_goodness_of_fit_ref 0.818
_refine_ls_hydrogen_treatment mixed
_refine_ls_matrix_type full
_refine_ls_number_parameters 416
_refine_ls_number_reflns 7178
_refine_ls_number_restraints 0
_refine_ls_restrained_S_all 0.818
_refine_ls_R_factor_all 0.1556
_refine_ls_R_factor_gt 0.0683
_refine_ls_shift/su_max 0.000
_refine_ls_shift/su_mean 0.000
_refine_ls_structure_factor_coef Fsqd
_refine_ls_weighting_details 'calc w=1/[\s^2^(Fo^2^)+(0.0976P)^2^+0.0000P] where P=(Fo^2^+2Fc^2^)/3'
_refine_ls_weighting_scheme calc
_refine_ls_wR_factor_gt 0.1970
_refine_ls_wR_factor_ref 0.2165
_reflns_number_gt 2601
_reflns_number_total 7178
_reflns_threshold_expression >2sigma(I)
_cod_data_source_file om7004035-file002.cif
_cod_data_source_block f41109b
_cod_depositor_comments
;
The following automatic conversions were performed:

'_symmetry_cell_setting' value 'Triclinic' changed to 'triclinic'
according to /home/saulius/struct/CIF-dictionaries/cif_core.dic
dictionary named 'cif_core.dic' version 2.4.1 from 2010-06-29.

Automatic conversion script
Id: cif_fix_values 1715 2011-07-08 13:25:40Z adriana 
;
_cod_original_cell_volume 2056.5(7)
_cod_original_sg_symbol_H-M P-1
_cod_database_code 4073497

loop_
_symmetry_equiv_pos_as_xyz
'x, y, z'
'-x, -y, -z'

loop_
_atom_site_label
_atom_site_type_symbol
_atom_site_fract_x
_atom_site_fract_y
_atom_site_fract_z
_atom_site_U_iso_or_equiv
_atom_site_adp_type
_atom_site_occupancy
_atom_site_symmetry_multiplicity
_atom_site_calc_flag
_atom_site_refinement_flags
Rh1 Rh 0.73699(7) 0.79675(7) 0.68418(6) 0.0575(3) Uani 1 1 d .
Li1 Li 0.7647(18) 0.0807(17) 0.3379(14) 0.096(6) Uani 1 1 d .
O1 O 0.8786(6) 0.0382(6) 0.4098(5) 0.085(2) Uani 1 1 d .
O2 O 0.6283(6) 0.0138(7) 0.4010(6) 0.108(3) Uani 1 1 d .
O3 O 0.8214(8) 0.0338(9) 0.2072(6) 0.107(3) Uani 1 1 d .
O4 O 0.7207(8) 0.2387(6) 0.3463(7) 0.106(3) Uani 1 1 d .
S1 S 0.8340(2) 0.9479(2) 0.62984(18) 0.0604(7) Uani 1 1 d .
S2 S 0.5644(2) 0.9220(2) 0.7546(2) 0.0785(9) Uani 1 1 d .
S3 S 0.6544(3) 0.8071(2) 0.5535(2) 0.0800(9) Uani 1 1 d .
C1 C 0.7479(8) 1.0630(7) 0.7020(7) 0.060(3) Uani 1 1 d .
C2 C 0.6125(9) 1.0492(8) 0.7633(7) 0.071(3) Uani 1 1 d .
C3 C 0.6968(10) 0.6552(9) 0.7679(8) 0.075(3) Uani 1 1 d .
C4 C 0.7850(11) 0.6178(8) 0.6803(8) 0.072(3) Uani 1 1 d .
C5 C 0.8844(10) 0.6643(9) 0.6771(8) 0.066(3) Uani 1 1 d .
C6 C 0.8589(11) 0.7253(8) 0.7670(8) 0.066(3) Uani 1 1 d .
C7 C 0.7476(11) 0.7187(8) 0.8205(7) 0.064(3) Uani 1 1 d .
C8 C 0.5777(10) 0.6199(10) 0.7998(9) 0.109(4) Uani 1 1 d .
H8A H 0.5826 0.5550 0.8372 0.163 Uiso 1 1 calc R
H8B H 0.5537 0.6041 0.7449 0.163 Uiso 1 1 calc R
H8C H 0.5216 0.6784 0.8374 0.163 Uiso 1 1 calc R
C9 C 0.7754(11) 0.5361(8) 0.6027(8) 0.097(4) Uani 1 1 d .
H9A H 0.8020 0.4615 0.6180 0.145 Uiso 1 1 calc R
H9B H 0.8228 0.5527 0.5415 0.145 Uiso 1 1 calc R
H9C H 0.6955 0.5442 0.6014 0.145 Uiso 1 1 calc R
C10 C 1.0031(9) 0.6378(9) 0.6034(8) 0.098(4) Uani 1 1 d .
H10A H 1.0488 0.5737 0.6221 0.146 Uiso 1 1 calc R
H10B H 1.0431 0.6995 0.5994 0.146 Uiso 1 1 calc R
H10C H 0.9922 0.6236 0.5425 0.146 Uiso 1 1 calc R
C11 C 0.9476(10) 0.7765(10) 0.7960(9) 0.106(4) Uani 1 1 d .
H11A H 0.9863 0.7252 0.8325 0.158 Uiso 1 1 calc R
H11B H 0.9096 0.8422 0.8340 0.158 Uiso 1 1 calc R
H11C H 1.0040 0.7952 0.7402 0.158 Uiso 1 1 calc R
C12 C 0.6870(11) 0.7631(9) 0.9178(7) 0.105(4) Uani 1 1 d .
H12A H 0.7092 0.7125 0.9632 0.157 Uiso 1 1 calc R
H12B H 0.6040 0.7725 0.9275 0.157 Uiso 1 1 calc R
H12C H 0.7083 0.8331 0.9261 0.157 Uiso 1 1 calc R
C13 C 0.7543(12) 0.7452(9) 0.4482(8) 0.079(3) Uani 1 1 d .
C14 C 0.8739(12) 0.7417(9) 0.4273(9) 0.082(3) Uani 1 1 d .
H14A H 0.9056 0.7741 0.4687 0.099 Uiso 1 1 calc R
C15 C 0.9489(13) 0.6864(12) 0.3396(12) 0.111(5) Uani 1 1 d .
H15A H 1.0293 0.6823 0.3262 0.134 Uiso 1 1 calc R
C16 C 0.906(2) 0.6413(16) 0.2775(14) 0.140(7) Uani 1 1 d .
H16A H 0.9573 0.6044 0.2232 0.168 Uiso 1 1 calc R
C17 C 0.796(2) 0.6480(17) 0.2916(13) 0.145(8) Uani 1 1 d .
H17A H 0.7686 0.6198 0.2455 0.174 Uiso 1 1 calc R
C18 C 0.7152(15) 0.6982(13) 0.3770(13) 0.127(6) Uani 1 1 d .
H18A H 0.6356 0.7003 0.3862 0.152 Uiso 1 1 calc R
C19 C 0.6810(18) 0.2821(14) 0.4394(11) 0.171(8) Uani 1 1 d .
H19A H 0.6210 0.2438 0.4773 0.205 Uiso 1 1 calc R
H19B H 0.7449 0.2736 0.4685 0.205 Uiso 1 1 calc R
C20 C 0.637(2) 0.391(2) 0.4347(15) 0.220(10) Uani 1 1 d .
H20B H 0.6866 0.4355 0.4523 0.264 Uiso 1 1 calc R
H20C H 0.5596 0.4081 0.4789 0.264 Uiso 1 1 calc R
C21 C 0.630(3) 0.4145(16) 0.340(2) 0.299(19) Uani 1 1 d .
H21A H 0.6772 0.4702 0.3134 0.358 Uiso 1 1 calc R
H21B H 0.5502 0.4418 0.3399 0.358 Uiso 1 1 calc R
C22 C 0.6765(17) 0.3085(14) 0.2825(12) 0.171(8) Uani 1 1 d .
H22A H 0.6148 0.2806 0.2650 0.205 Uiso 1 1 calc R
H22B H 0.7377 0.3178 0.2254 0.205 Uiso 1 1 calc R
C23 C 0.7908(17) 0.0719(16) 0.1240(13) 0.174(7) Uani 1 1 d .
H23A H 0.8393 0.1245 0.0930 0.209 Uiso 1 1 calc R
H23B H 0.7097 0.1081 0.1402 0.209 Uiso 1 1 calc R
C24 C 0.809(2) -0.0249(19) 0.0600(14) 0.209(11) Uani 1 1 d .
H24A H 0.7350 -0.0363 0.0518 0.251 Uiso 1 1 calc R
H24B H 0.8602 -0.0130 -0.0020 0.251 Uiso 1 1 calc R
C25 C 0.859(2) -0.1165(16) 0.1011(16) 0.206(10) Uani 1 1 d .
H25A H 0.8105 -0.1729 0.1113 0.247 Uiso 1 1 calc R
H25B H 0.9357 -0.1474 0.0599 0.247 Uiso 1 1 calc R
C26 C 0.869(2) -0.0818(17) 0.1853(16) 0.219(11) Uani 1 1 d .
H26A H 0.9509 -0.0949 0.1839 0.263 Uiso 1 1 calc R
H26B H 0.8289 -0.1254 0.2357 0.263 Uiso 1 1 calc R
B3 B 0.6319(10) 1.1334(10) 0.6677(9) 0.069(4) Uani 1 1 d .
H3 H 0.6119 1.1151 0.6013 0.083 Uiso 1 1 calc R
B4 B 0.7512(11) 1.1925(10) 0.6671(9) 0.071(4) Uani 1 1 d .
H4 H 0.8104 1.2134 0.5998 0.086 Uiso 1 1 calc R
B5 B 0.8035(12) 1.1437(11) 0.7648(10) 0.080(4) Uani 1 1 d .
H5 H 0.8967 1.1335 0.7615 0.096 Uiso 1 1 calc R
B6 B 0.7174(13) 1.0505(10) 0.8239(9) 0.083(4) Uani 1 1 d .
H6 H 0.7533 0.9781 0.8587 0.099 Uiso 1 1 calc R
B7 B 0.5224(12) 1.1756(11) 0.7727(11) 0.099(5) Uani 1 1 d .
H7 H 0.4293 1.1850 0.7756 0.118 Uiso 1 1 calc R
B8 B 0.6069(13) 1.2673(11) 0.7153(10) 0.094(5) Uani 1 1 d .
H8 H 0.5705 1.3386 0.6793 0.113 Uiso 1 1 calc R
B9 B 0.7139(13) 1.2782(11) 0.7746(9) 0.085(4) Uani 1 1 d .
H9 H 0.7480 1.3549 0.7775 0.102 Uiso 1 1 calc R
B10 B 0.6936(15) 1.1847(12) 0.8724(11) 0.105(5) Uani 1 1 d .
H10 H 0.7136 1.2007 0.9393 0.126 Uiso 1 1 calc R
B11 B 0.5753(14) 1.1218(11) 0.8698(10) 0.100(5) Uani 1 1 d .
H11 H 0.5177 1.0958 0.9357 0.121 Uiso 1 1 calc R
B12 B 0.5702(14) 1.2668(11) 0.8393(11) 0.103(5) Uani 1 1 d .
H12 H 0.5111 1.3354 0.8842 0.123 Uiso 1 1 calc R

loop_
_atom_site_aniso_label
_atom_site_aniso_U_11
_atom_site_aniso_U_22
_atom_site_aniso_U_33
_atom_site_aniso_U_23
_atom_site_aniso_U_13
_atom_site_aniso_U_12
Rh1 0.0589(5) 0.0525(5) 0.0530(5) 0.0030(4) -0.0087(4) 0.0008(4)
Li1 0.100(15) 0.101(16) 0.079(14) 0.012(12) -0.020(12) -0.006(13)
O1 0.069(5) 0.111(6) 0.073(5) 0.015(4) -0.024(4) -0.006(4)
O2 0.076(5) 0.118(7) 0.125(7) 0.035(6) -0.023(5) -0.014(5)
O3 0.145(8) 0.116(7) 0.078(6) 0.011(6) -0.059(6) -0.022(6)
O4 0.140(8) 0.082(6) 0.086(7) 0.016(5) -0.029(6) 0.004(5)
S1 0.0555(16) 0.0620(17) 0.0554(17) 0.0003(13) -0.0055(13) -0.0035(14)
S2 0.0591(18) 0.0609(18) 0.095(2) 0.0021(16) 0.0058(16) -0.0007(15)
S3 0.076(2) 0.086(2) 0.083(2) 0.0071(17) -0.0359(18) -0.0068(17)
C1 0.058(6) 0.050(6) 0.066(7) 0.003(5) -0.013(6) 0.000(5)
C2 0.063(7) 0.053(7) 0.079(8) 0.003(6) 0.002(6) 0.004(6)
C3 0.078(8) 0.053(7) 0.076(9) 0.013(6) 0.000(7) 0.000(6)
C4 0.103(10) 0.050(7) 0.056(7) 0.006(6) -0.023(7) 0.007(7)
C5 0.067(8) 0.059(7) 0.069(8) 0.016(6) -0.020(7) 0.001(6)
C6 0.080(8) 0.057(7) 0.062(8) 0.009(6) -0.027(7) 0.000(6)
C7 0.090(9) 0.044(6) 0.052(7) 0.000(5) -0.015(7) -0.007(6)
C8 0.099(10) 0.092(9) 0.109(10) 0.019(8) 0.020(8) -0.026(8)
C9 0.143(12) 0.063(8) 0.085(9) 0.002(7) -0.041(8) -0.007(8)
C10 0.073(8) 0.108(10) 0.086(9) 0.016(7) -0.008(7) 0.026(7)
C11 0.119(11) 0.094(9) 0.130(12) 0.016(8) -0.085(10) -0.008(9)
C12 0.153(12) 0.085(9) 0.055(8) -0.001(7) -0.003(8) -0.009(8)
C13 0.104(10) 0.065(8) 0.081(9) 0.024(6) -0.039(8) -0.024(7)
C14 0.105(10) 0.074(8) 0.072(9) 0.017(7) -0.029(8) -0.021(8)
C15 0.117(12) 0.098(11) 0.099(12) 0.030(9) -0.003(11) -0.010(10)
C16 0.20(2) 0.135(15) 0.085(13) -0.028(10) -0.029(16) -0.040(17)
C17 0.23(2) 0.151(16) 0.074(13) -0.011(11) -0.055(17) -0.060(19)
C18 0.161(16) 0.141(14) 0.128(14) 0.043(11) -0.092(14) -0.081(12)
C19 0.25(2) 0.118(14) 0.083(13) 0.007(10) -0.008(13) 0.066(14)
C20 0.29(3) 0.19(2) 0.136(19) -0.050(18) -0.042(19) 0.04(2)
C21 0.53(5) 0.099(16) 0.33(4) -0.05(2) -0.30(4) 0.07(2)
C22 0.26(2) 0.123(14) 0.128(15) -0.001(12) -0.084(15) 0.037(14)
C23 0.208(19) 0.178(19) 0.113(15) 0.051(14) -0.039(14) 0.009(15)
C24 0.33(3) 0.17(2) 0.143(18) -0.065(17) -0.12(2) 0.00(2)
C25 0.33(3) 0.142(18) 0.151(19) -0.035(15) -0.12(2) 0.051(18)
C26 0.36(3) 0.15(2) 0.17(2) -0.022(16) -0.16(2) 0.04(2)
B3 0.071(9) 0.063(8) 0.068(9) 0.022(7) -0.014(7) -0.005(7)
B4 0.078(9) 0.065(9) 0.071(9) 0.014(7) -0.020(8) -0.017(7)
B5 0.083(10) 0.076(10) 0.092(11) 0.007(8) -0.040(9) -0.017(8)
B6 0.125(12) 0.056(8) 0.058(9) -0.007(7) -0.021(9) 0.001(8)
B7 0.064(9) 0.068(10) 0.129(14) 0.017(9) 0.014(9) 0.014(8)
B8 0.112(12) 0.065(9) 0.093(11) 0.030(8) -0.015(10) -0.005(9)
B9 0.122(13) 0.060(9) 0.065(9) 0.008(7) -0.017(9) -0.010(9)
B10 0.157(16) 0.080(11) 0.071(11) -0.014(8) -0.014(11) -0.030(11)
B11 0.127(13) 0.061(9) 0.075(11) -0.009(8) 0.023(9) 0.005(9)
B12 0.127(14) 0.053(9) 0.093(12) -0.006(8) 0.016(10) 0.006(9)

loop_
_atom_type_symbol
_atom_type_description
_atom_type_scat_dispersion_real
_atom_type_scat_dispersion_imag
_atom_type_scat_source
C C 0.0033 0.0016 'International Tables Vol C Tables 4.2.6.8 and 6.1.1.4'
H H 0.0000 0.0000 'International Tables Vol C Tables 4.2.6.8 and 6.1.1.4'
B B 0.0013 0.0007 'International Tables Vol C Tables 4.2.6.8 and 6.1.1.4'
S S 0.1246 0.1234 'International Tables Vol C Tables 4.2.6.8 and 6.1.1.4'
Rh Rh -1.1178 0.9187 'International Tables Vol C Tables 4.2.6.8 and 6.1.1.4'
Li Li -0.0003 0.0001 'International Tables Vol C Tables 4.2.6.8 and 6.1.1.4'
O O 0.0106 0.0060 'International Tables Vol C Tables 4.2.6.8 and 6.1.1.4'

loop_
_geom_angle_atom_site_label_1
_geom_angle_atom_site_label_2
_geom_angle_atom_site_label_3
_geom_angle
C3 Rh1 C4 39.0(4)
C3 Rh1 C5 64.5(4)
C4 Rh1 C5 37.7(4)
C3 Rh1 C6 62.7(4)
C4 Rh1 C6 63.1(4)
C5 Rh1 C6 38.8(4)
C3 Rh1 C7 38.1(4)
C4 Rh1 C7 63.6(4)
C5 Rh1 C7 63.4(4)
C6 Rh1 C7 36.1(3)
C3 Rh1 S2 98.5(3)
C4 Rh1 S2 134.0(4)
C5 Rh1 S2 157.6(3)
C6 Rh1 S2 121.5(3)
C7 Rh1 S2 94.1(3)
C3 Rh1 S1 157.0(4)
C4 Rh1 S1 136.3(4)
C5 Rh1 S1 101.2(3)
C6 Rh1 S1 94.7(3)
C7 Rh1 S1 120.2(3)
S2 Rh1 S1 89.58(9)
C3 Rh1 S3 110.4(4)
C4 Rh1 S3 96.1(3)
C5 Rh1 S3 116.5(3)
C6 Rh1 S3 155.3(3)
C7 Rh1 S3 147.6(3)
S2 Rh1 S3 82.28(11)
S1 Rh1 S3 92.02(10)
O3 Li1 O4 109.3(10)
O3 Li1 O1 113.5(11)
O4 Li1 O1 108.3(11)
O3 Li1 O2 110.0(11)
O4 Li1 O2 109.3(11)
O1 Li1 O2 106.4(10)
C23 O3 C26 103.5(12)
C23 O3 Li1 133.4(13)
C26 O3 Li1 118.1(12)
C19 O4 C22 112.1(11)
C19 O4 Li1 114.0(11)
C22 O4 Li1 128.0(11)
C1 S1 Rh1 105.3(3)
C2 S2 Rh1 104.4(3)
C13 S3 Rh1 112.6(4)
B4 C1 C2 110.5(8)
B4 C1 B5 63.4(7)
C2 C1 B5 110.2(8)
B4 C1 B3 61.5(6)
C2 C1 B3 60.7(6)
B5 C1 B3 112.9(8)
B4 C1 B6 113.2(8)
C2 C1 B6 61.5(7)
B5 C1 B6 60.9(7)
B3 C1 B6 112.5(8)
B4 C1 S1 122.3(7)
C2 C1 S1 116.6(6)
B5 C1 S1 123.0(7)
B3 C1 S1 117.4(7)
B6 C1 S1 117.5(7)
C1 C2 B3 60.7(6)
C1 C2 B7 108.9(8)
B3 C2 B7 61.2(7)
C1 C2 B11 109.0(9)
B3 C2 B11 112.3(8)
B7 C2 B11 62.4(8)
C1 C2 B6 60.8(6)
B3 C2 B6 111.9(8)
B7 C2 B6 111.2(9)
B11 C2 B6 60.5(7)
C1 C2 S2 119.2(7)
B3 C2 S2 119.2(8)
B7 C2 S2 123.0(8)
B11 C2 S2 121.4(8)
B6 C2 S2 117.8(7)
C7 C3 C4 107.3(10)
C7 C3 C8 127.9(11)
C4 C3 C8 124.5(12)
C7 C3 Rh1 73.4(6)
C4 C3 Rh1 71.2(6)
C8 C3 Rh1 125.8(8)
C5 C4 C3 108.2(10)
C5 C4 C9 125.1(11)
C3 C4 C9 126.7(12)
C5 C4 Rh1 71.3(6)
C3 C4 Rh1 69.7(6)
C9 C4 Rh1 126.4(7)
C4 C5 C6 106.4(10)
C4 C5 C10 126.5(11)
C6 C5 C10 126.2(11)
C4 C5 Rh1 71.0(6)
C6 C5 Rh1 72.0(6)
C10 C5 Rh1 130.6(7)
C7 C6 C5 109.4(10)
C7 C6 C11 127.4(11)
C5 C6 C11 123.0(11)
C7 C6 Rh1 72.2(6)
C5 C6 Rh1 69.2(5)
C11 C6 Rh1 129.0(7)
C6 C7 C3 108.5(10)
C6 C7 C12 128.4(12)
C3 C7 C12 123.0(11)
C6 C7 Rh1 71.8(6)
C3 C7 Rh1 68.5(6)
C12 C7 Rh1 127.5(7)
C3 C8 H8A 109.5
C3 C8 H8B 109.5
H8A C8 H8B 109.5
C3 C8 H8C 109.5
H8A C8 H8C 109.5
H8B C8 H8C 109.5
C4 C9 H9A 109.5
C4 C9 H9B 109.5
H9A C9 H9B 109.5
C4 C9 H9C 109.5
H9A C9 H9C 109.5
H9B C9 H9C 109.5
C5 C10 H10A 109.5
C5 C10 H10B 109.5
H10A C10 H10B 109.5
C5 C10 H10C 109.5
H10A C10 H10C 109.5
H10B C10 H10C 109.5
C6 C11 H11A 109.5
C6 C11 H11B 109.5
H11A C11 H11B 109.5
C6 C11 H11C 109.5
H11A C11 H11C 109.5
H11B C11 H11C 109.5
C7 C12 H12A 109.5
C7 C12 H12B 109.5
H12A C12 H12B 109.5
C7 C12 H12C 109.5
H12A C12 H12C 109.5
H12B C12 H12C 109.5
C14 C13 C18 115.6(13)
C14 C13 S3 123.2(10)
C18 C13 S3 121.2(12)
C13 C14 C15 118.8(12)
C13 C14 H14A 120.6
C15 C14 H14A 120.6
C16 C15 C14 122.2(16)
C16 C15 H15A 118.9
C14 C15 H15A 118.9
C17 C16 C15 121(2)
C17 C16 H16A 119.5
C15 C16 H16A 119.5
C16 C17 C18 121(2)
C16 C17 H17A 119.4
C18 C17 H17A 119.4
C13 C18 C17 121.1(15)
C13 C18 H18A 119.5
C17 C18 H18A 119.5
C20 C19 O4 107.2(14)
C20 C19 H19A 110.3
O4 C19 H19A 110.3
C20 C19 H19B 110.3
O4 C19 H19B 110.3
H19A C19 H19B 108.5
C19 C20 C21 109.5(18)
C19 C20 H20B 109.8
C21 C20 H20B 109.8
C19 C20 H20C 109.8
C21 C20 H20C 109.8
H20B C20 H20C 108.2
C20 C21 C22 106.9(17)
C20 C21 H21A 110.3
C22 C21 H21A 110.3
C20 C21 H21B 110.3
C22 C21 H21B 110.3
H21A C21 H21B 108.6
O4 C22 C21 102.0(14)
O4 C22 H22A 111.4
C21 C22 H22A 111.4
O4 C22 H22B 111.4
C21 C22 H22B 111.4
H22A C22 H22B 109.2
O3 C23 C24 107.8(15)
O3 C23 H23A 110.1
C24 C23 H23A 110.1
O3 C23 H23B 110.1
C24 C23 H23B 110.1
H23A C23 H23B 108.5
C25 C24 C23 107.8(16)
C25 C24 H24A 110.1
C23 C24 H24A 110.1
C25 C24 H24B 110.1
C23 C24 H24B 110.1
H24A C24 H24B 108.5
C26 C25 C24 107.1(17)
C26 C25 H25A 110.3
C24 C25 H25A 110.3
C26 C25 H25B 110.3
C24 C25 H25B 110.3
H25A C25 H25B 108.6
C25 C26 O3 113.4(15)
C25 C26 H26A 108.9
O3 C26 H26A 108.9
C25 C26 H26B 108.9
O3 C26 H26B 108.9
H26A C26 H26B 107.7
C1 B3 C2 58.6(6)
C1 B3 B4 58.0(6)
C2 B3 B4 106.0(9)
C1 B3 B7 106.1(9)
C2 B3 B7 59.7(7)
B4 B3 B7 108.3(10)
C1 B3 B8 106.0(9)
C2 B3 B8 105.6(9)
B4 B3 B8 61.8(8)
B7 B3 B8 58.4(8)
C1 B3 H3 123.7
C2 B3 H3 123.3
B4 B3 H3 121.6
B7 B3 H3 122.2
B8 B3 H3 122.5
C1 B4 B3 60.5(6)
C1 B4 B5 59.3(6)
B3 B4 B5 108.8(9)
C1 B4 B8 106.2(9)
B3 B4 B8 59.7(7)
B5 B4 B8 106.8(9)
C1 B4 B9 106.7(8)
B3 B4 B9 107.9(10)
B5 B4 B9 60.2(7)
B8 B4 B9 58.9(8)
C1 B4 H4 122.7
B3 B4 H4 120.9
B5 B4 H4 121.6
B8 B4 H4 123.1
B9 B4 H4 122.3
C1 B5 B6 60.2(7)
C1 B5 B4 57.3(6)
B6 B5 B4 107.7(9)
C1 B5 B10 107.0(10)
B6 B5 B10 60.1(8)
B4 B5 B10 109.4(10)
C1 B5 B9 105.9(9)
B6 B5 B9 108.7(10)
B4 B5 B9 61.2(7)
B10 B5 B9 60.7(8)
C1 B5 H5 123.9
B6 B5 H5 121.3
B4 B5 H5 121.6
B10 B5 H5 121.1
B9 B5 H5 121.4
C1 B6 B5 58.9(7)
C1 B6 C2 57.7(6)
B5 B6 C2 105.5(9)
C1 B6 B11 105.5(9)
B5 B6 B11 108.2(9)
C2 B6 B11 59.3(8)
C1 B6 B10 106.6(9)
B5 B6 B10 61.0(8)
C2 B6 B10 106.5(10)
B11 B6 B10 60.0(8)
C1 B6 H6 123.8
B5 B6 H6 121.9
C2 B6 H6 123.7
B11 B6 H6 122.1
B10 B6 H6 121.7
B8 B7 C2 106.9(9)
B8 B7 B3 60.8(8)
C2 B7 B3 59.0(6)
B8 B7 B12 60.2(8)
C2 B7 B12 108.3(10)
B3 B7 B12 109.7(10)
B8 B7 B11 108.7(11)
C2 B7 B11 58.8(7)
B3 B7 B11 107.7(9)
B12 B7 B11 61.7(9)
B8 B7 H7 121.7
C2 B7 H7 123.1
B3 B7 H7 121.3
B12 B7 H7 120.2
B11 B7 H7 121.5
B7 B8 B12 61.7(9)
B7 B8 B3 60.8(8)
B12 B8 B3 110.9(9)
B7 B8 B9 109.1(11)
B12 B8 B9 60.2(9)
B3 B8 B9 109.0(10)
B7 B8 B4 107.4(9)
B12 B8 B4 109.8(10)
B3 B8 B4 58.5(7)
B9 B8 B4 61.5(8)
B7 B8 H8 121.3
B12 B8 H8 119.7
B3 B8 H8 121.1
B9 B8 H8 120.9
B4 B8 H8 122.0
B12 B9 B8 59.2(8)
B12 B9 B5 108.3(9)
B8 B9 B5 106.2(9)
B12 B9 B10 61.6(8)
B8 B9 B10 107.1(11)
B5 B9 B10 58.9(7)
B12 B9 B4 107.5(10)
B8 B9 B4 59.6(7)
B5 B9 B4 58.6(7)
B10 B9 B4 105.9(9)
B12 B9 H9 121.0
B8 B9 H9 122.7
B5 B9 H9 122.7
B10 B9 H9 122.2
B4 B9 H9 122.9
B11 B10 B6 59.6(8)
B11 B10 B5 106.3(10)
B6 B10 B5 59.0(8)
B11 B10 B9 106.9(11)
B6 B10 B9 107.5(10)
B5 B10 B9 60.3(8)
B11 B10 B12 61.2(9)
B6 B10 B12 108.5(11)
B5 B10 B12 106.6(10)
B9 B10 B12 58.1(8)
B11 B10 H10 122.1
B6 B10 H10 121.8
B5 B10 H10 122.8
B9 B10 H10 122.5
B12 B10 H10 121.9
C2 B11 B6 60.2(7)
C2 B11 B10 107.5(10)
B6 B11 B10 60.4(8)
C2 B11 B7 58.8(7)
B6 B11 B7 108.2(10)
B10 B11 B7 108.2(10)
C2 B11 B12 105.9(10)
B6 B11 B12 109.2(11)
B10 B11 B12 61.4(9)
B7 B11 B12 58.8(8)
C2 B11 H11 123.1
B6 B11 H11 120.8
B10 B11 H11 121.0
B7 B11 H11 122.4
B12 B11 H11 121.9
B8 B12 B9 60.6(8)
B8 B12 B7 58.1(8)
B9 B12 B7 106.6(10)
B8 B12 B11 105.2(10)
B9 B12 B11 105.6(10)
B7 B12 B11 59.5(8)
B8 B12 B10 107.3(10)
B9 B12 B10 60.4(8)
B7 B12 B10 105.5(9)
B11 B12 B10 57.3(8)
B8 B12 H12 122.6
B9 B12 H12 121.8
B7 B12 H12 123.2
B11 B12 H12 124.0
B10 B12 H12 122.8

loop_
_geom_bond_atom_site_label_1
_geom_bond_atom_site_label_2
_geom_bond_distance
Rh1 C3 2.153(10)
Rh1 C4 2.173(10)
Rh1 C5 2.177(10)
Rh1 C6 2.213(10)
Rh1 C7 2.218(10)
Rh1 S2 2.357(3)
Rh1 S1 2.375(3)
Rh1 S3 2.380(3)
Li1 O3 1.91(2)
Li1 O4 1.92(2)
Li1 O1 1.95(2)
Li1 O2 1.96(2)
O3 C23 1.412(16)
O3 C26 1.446(18)
O4 C19 1.396(15)
O4 C22 1.403(15)
S1 C1 1.775(9)
S2 C2 1.780(10)
S3 C13 1.764(13)
C1 B4 1.664(14)
C1 C2 1.671(13)
C1 B5 1.701(15)
C1 B3 1.707(14)
C1 B6 1.726(15)
C2 B3 1.708(15)
C2 B7 1.720(15)
C2 B11 1.720(17)
C2 B6 1.738(16)
C3 C7 1.427(13)
C3 C4 1.445(14)
C3 C8 1.522(14)
C4 C5 1.407(13)
C4 C9 1.573(14)
C5 C6 1.458(14)
C5 C10 1.525(14)
C6 C7 1.371(13)
C6 C11 1.492(13)
C7 C12 1.476(13)
C8 H8A 0.9600
C8 H8B 0.9600
C8 H8C 0.9600
C9 H9A 0.9600
C9 H9B 0.9600
C9 H9C 0.9600
C10 H10A 0.9600
C10 H10B 0.9600
C10 H10C 0.9600
C11 H11A 0.9600
C11 H11B 0.9600
C11 H11C 0.9600
C12 H12A 0.9600
C12 H12B 0.9600
C12 H12C 0.9600
C13 C14 1.387(15)
C13 C18 1.427(16)
C14 C15 1.453(16)
C14 H14A 0.9300
C15 C16 1.333(19)
C15 H15A 0.9300
C16 C17 1.27(2)
C16 H16A 0.9300
C17 C18 1.43(2)
C17 H17A 0.9300
C18 H18A 0.9300
C19 C20 1.36(2)
C19 H19A 0.9700
C19 H19B 0.9700
C20 C21 1.43(2)
C20 H20B 0.9700
C20 H20C 0.9700
C21 C22 1.50(2)
C21 H21A 0.9700
C21 H21B 0.9700
C22 H22A 0.9700
C22 H22B 0.9700
C23 C24 1.48(2)
C23 H23A 0.9700
C23 H23B 0.9700
C24 C25 1.39(2)
C24 H24A 0.9700
C24 H24B 0.9700
C25 C26 1.353(19)
C25 H25A 0.9700
C25 H25B 0.9700
C26 H26A 0.9700
C26 H26B 0.9700
B3 B4 1.723(17)
B3 B7 1.746(18)
B3 B8 1.746(18)
B3 H3 1.1000
B4 B5 1.769(17)
B4 B8 1.782(18)
B4 B9 1.816(18)
B4 H4 1.1000
B5 B6 1.737(18)
B5 B10 1.77(2)
B5 B9 1.797(18)
B5 H5 1.1000
B6 B11 1.742(19)
B6 B10 1.756(18)
B6 H6 1.1000
B7 B8 1.705(18)
B7 B12 1.77(2)
B7 B11 1.78(2)
B7 H7 1.1000
B8 B12 1.74(2)
B8 B9 1.77(2)
B8 H8 1.1000
B9 B12 1.76(2)
B9 B10 1.805(19)
B9 H9 1.1000
B10 B11 1.75(2)
B10 B12 1.82(2)
B10 H10 1.1000
B11 B12 1.822(19)
B11 H11 1.1000
B12 H12 1.1000
